data_7020250
loop_
_publ_author_name
'Ramachandran, Eswaran'
'Senthil Raja, Duraisamy'
'Bhuvanesh, Nattamai S. P.'
'Natarajan, Karuppannan'

_publ_section_title
;
 Mixed ligand palladium(ii) complexes of
 6-methoxy-2-oxo-1,2-dihydroquinoline-3-carbaldehyde 4N-substituted
 thiosemicarbazones with triphenylphosphine co-ligand: Synthesis, crystal
 structure and biological properties.
;
_journal_issue 43
_journal_name_full 'Dalton transactions (Cambridge, England : 2003)'
_journal_page_first 13308
_journal_page_last 13323
_journal_paper_doi 10.1039/c2dt31079a
_journal_volume 41
_journal_year 2012
_chemical_formula_sum 'C42 H41 N4 O4 P Pd S'
_chemical_formula_weight 835.22
_chemical_name_systematic
;
?
;
_space_group_IT_number 2
_symmetry_cell_setting triclinic
_symmetry_space_group_name_Hall '-P 1'
_symmetry_space_group_name_H-M 'P -1'
_atom_sites_solution_hydrogens geom
_atom_sites_solution_primary direct
_atom_sites_solution_secondary difmap
_audit_creation_method SHELXL-97
_cell_angle_alpha 67.059(2)
_cell_angle_beta 80.237(2)
_cell_angle_gamma 81.519(2)
_cell_formula_units_Z 2
_cell_length_a 12.2382(5)
_cell_length_b 12.4005(5)
_cell_length_c 13.5466(5)
_cell_measurement_reflns_used 9934
_cell_measurement_temperature 110(2)
_cell_measurement_theta_max 62.73
_cell_measurement_theta_min 3.57
_cell_volume 1858.29(13)
_computing_cell_refinement
;
CELL-NOW (Sheldrick, 2003) and SAINT (BRUKER-NONIUS, 2003)
;
_computing_data_collection 'FRAMBO (BRUKER-NONIUS, 2003)'
_computing_data_reduction 'Bruker APEX2'
_computing_molecular_graphics 'X-SEED (Barbour, 2001)'
_computing_publication_material 'Bruker SHELXTL'
_computing_structure_refinement 'SHELXL-97 (Sheldrick, 2008)'
_computing_structure_solution 'SHELXS-97 (Sheldrick, 2008)'
_diffrn_ambient_temperature 110(2)
_diffrn_measured_fraction_theta_full 0.977
_diffrn_measured_fraction_theta_max 0.977
_diffrn_measurement_device_type 'BRUKER GADDS D8 Discover'
_diffrn_measurement_method 'phi and omega scans'
_diffrn_radiation_monochromator graphite
_diffrn_radiation_source 'fine-focus sealed tube'
_diffrn_radiation_type CuK\a
_diffrn_radiation_wavelength 1.54178
_diffrn_reflns_av_R_equivalents 0.0571
_diffrn_reflns_av_sigmaI/netI 0.0324
_diffrn_reflns_limit_h_max 13
_diffrn_reflns_limit_h_min -13
_diffrn_reflns_limit_k_max 13
_diffrn_reflns_limit_k_min -13
_diffrn_reflns_limit_l_max 15
_diffrn_reflns_limit_l_min -15
_diffrn_reflns_number 41891
_diffrn_reflns_theta_full 59.99
_diffrn_reflns_theta_max 59.99
_diffrn_reflns_theta_min 3.68
_diffrn_standards_decay_% 0
_diffrn_standards_interval_count 0
_diffrn_standards_number 0
_exptl_absorpt_coefficient_mu 5.356
_exptl_absorpt_correction_T_max 0.9004
_exptl_absorpt_correction_T_min 0.6165
_exptl_absorpt_correction_type multi-scan
_exptl_absorpt_process_details 'SADABS; (Sheldrick, 2006)'
_exptl_crystal_colour red
_exptl_crystal_density_diffrn 1.493
_exptl_crystal_density_method 'not measured'
_exptl_crystal_description block
_exptl_crystal_F_000 860
_exptl_crystal_size_max 0.10
_exptl_crystal_size_mid 0.09
_exptl_crystal_size_min 0.02
_refine_diff_density_max 0.830
_refine_diff_density_min -0.728
_refine_diff_density_rms 0.088
_refine_ls_extinction_method none
_refine_ls_goodness_of_fit_ref 1.099
_refine_ls_hydrogen_treatment constr
_refine_ls_matrix_type full
_refine_ls_number_parameters 471
_refine_ls_number_reflns 5379
_refine_ls_number_restraints 18
_refine_ls_restrained_S_all 1.157
_refine_ls_R_factor_all 0.0397
_refine_ls_R_factor_gt 0.0355
_refine_ls_shift/su_max 0.000
_refine_ls_shift/su_mean 0.000
_refine_ls_structure_factor_coef Fsqd
_refine_ls_weighting_details 'calc w=1/[\s^2^(Fo^2^)+(0.0597P)^2^+1.1555P] where P=(Fo^2^+2Fc^2^)/3'
_refine_ls_weighting_scheme calc
_refine_ls_wR_factor_gt 0.0969
_refine_ls_wR_factor_ref 0.0987
_reflns_number_gt 4722
_reflns_number_total 5379
_reflns_threshold_expression >2sigma(I)
_cod_data_source_file c2dt31079a.txt
_cod_data_source_block pp6op
_cod_depositor_comments
;
The following automatic conversions were performed:

'_symmetry_cell_setting' value 'Triclinic' changed to 'triclinic'
according to /home/saulius/struct/CIF-dictionaries/cif_core.dic
dictionary named 'cif_core.dic' version 2.4.2 from 2011-04-26.

Automatic conversion script
Id: cif_fix_values 1891 2012-01-12 08:04:46Z andrius 
;
_cod_original_sg_symbol_H-M P-1
_cod_database_code 7020250

loop_
_symmetry_equiv_pos_as_xyz
'x, y, z'
'-x, -y, -z'

loop_
_atom_site_label
_atom_site_type_symbol
_atom_site_fract_x
_atom_site_fract_y
_atom_site_fract_z
_atom_site_U_iso_or_equiv
_atom_site_adp_type
_atom_site_occupancy
_atom_site_symmetry_multiplicity
_atom_site_calc_flag
_atom_site_refinement_flags
_atom_site_disorder_assembly
_atom_site_disorder_group
Pd1 Pd 0.32732(2) 0.25586(2) 0.05696(2) 0.02028(12) Uani 1 1 d . . .
S1 S 0.37232(8) 0.37006(10) -0.11402(8) 0.0309(3) Uani 1 1 d . . .
P1 P 0.17328(8) 0.20335(8) 0.01827(8) 0.0208(2) Uani 1 1 d . . .
C1 C 0.5047(3) 0.2735(3) 0.1728(3) 0.0241(9) Uani 1 1 d . . .
H1A H 0.5745 0.2981 0.1731 0.029 Uiso 1 1 calc R . .
C2 C 0.4461(3) 0.2083(3) 0.2769(3) 0.0232(9) Uani 1 1 d . . .
C3 C 0.3462(3) 0.1514(3) 0.2916(3) 0.0240(9) Uani 1 1 d . . .
C4 C 0.3424(3) 0.0865(3) 0.4841(3) 0.0258(9) Uani 1 1 d . . .
C5 C 0.4389(3) 0.1403(3) 0.4728(3) 0.0251(9) Uani 1 1 d . . .
C6 C 0.4899(3) 0.1990(3) 0.3676(3) 0.0256(9) Uani 1 1 d . . .
H6A H 0.5571 0.2335 0.3585 0.031 Uiso 1 1 calc R . .
C7 C 0.2882(3) 0.0264(4) 0.5874(3) 0.0295(10) Uani 1 1 d . . .
H7A H 0.2220 -0.0092 0.5952 0.035 Uiso 1 1 calc R . .
C8 C 0.3315(4) 0.0194(4) 0.6767(3) 0.0337(10) Uani 1 1 d . . .
H8A H 0.2952 -0.0218 0.7466 0.040 Uiso 1 1 calc R . .
C9 C 0.4293(4) 0.0724(4) 0.6664(3) 0.0311(10) Uani 1 1 d . . .
C10 C 0.4830(3) 0.1322(4) 0.5662(3) 0.0279(9) Uani 1 1 d . . .
H10A H 0.5489 0.1679 0.5593 0.033 Uiso 1 1 calc R . .
C11 C 0.5614(4) 0.1102(4) 0.7573(4) 0.0420(12) Uani 1 1 d . . .
H11A H 0.5794 0.0902 0.8305 0.063 Uiso 1 1 calc R . .
H11B H 0.5473 0.1957 0.7224 0.063 Uiso 1 1 calc R . .
H11C H 0.6241 0.0821 0.7153 0.063 Uiso 1 1 calc R . .
C12 C 0.5027(3) 0.4018(3) -0.0989(3) 0.0252(9) Uani 1 1 d . . .
C13 C 0.6642(3) 0.5102(3) -0.2190(3) 0.0267(9) Uani 1 1 d . . .
C14 C 0.7249(3) 0.5141(3) -0.1432(3) 0.0264(9) Uani 1 1 d . . .
H14A H 0.6992 0.4805 -0.0683 0.032 Uiso 1 1 calc R . .
C15 C 0.8238(3) 0.5678(4) -0.1779(4) 0.0319(10) Uani 1 1 d . . .
H15A H 0.8663 0.5694 -0.1260 0.038 Uiso 1 1 calc R . .
C16 C 0.8613(4) 0.6188(4) -0.2864(4) 0.0355(11) Uani 1 1 d . . .
H16A H 0.9276 0.6578 -0.3092 0.043 Uiso 1 1 calc R . .
C17 C 0.8017(4) 0.6125(4) -0.3613(4) 0.0394(11) Uani 1 1 d . . .
H17A H 0.8279 0.6462 -0.4360 0.047 Uiso 1 1 calc R . .
C18 C 0.7038(4) 0.5576(4) -0.3285(4) 0.0353(10) Uani 1 1 d . . .
H18A H 0.6639 0.5523 -0.3806 0.042 Uiso 1 1 calc R . .
C19 C 0.0438(3) 0.2223(3) 0.1011(3) 0.0231(9) Uani 1 1 d . . .
C20 C -0.0473(3) 0.2961(4) 0.0583(4) 0.0330(10) Uani 1 1 d . . .
H20A H -0.0453 0.3365 -0.0176 0.040 Uiso 1 1 calc R . .
C21 C -0.1416(4) 0.3107(4) 0.1270(4) 0.0384(11) Uani 1 1 d . . .
H21A H -0.2033 0.3624 0.0975 0.046 Uiso 1 1 calc R . .
C22 C -0.1469(4) 0.2512(4) 0.2373(4) 0.0366(11) Uani 1 1 d . . .
H22A H -0.2118 0.2614 0.2835 0.044 Uiso 1 1 calc R . .
C23 C -0.0562(4) 0.1762(4) 0.2799(4) 0.0360(11) Uani 1 1 d . . .
H23A H -0.0593 0.1340 0.3557 0.043 Uiso 1 1 calc R . .
C24 C 0.0387(3) 0.1628(4) 0.2125(3) 0.0306(10) Uani 1 1 d . . .
H24A H 0.1010 0.1126 0.2425 0.037 Uiso 1 1 calc R . .
C25 C 0.1449(3) 0.2764(4) -0.1219(3) 0.0265(9) Uani 1 1 d . . .
C26 C 0.1295(3) 0.3991(4) -0.1657(3) 0.0299(10) Uani 1 1 d . . .
H26A H 0.1313 0.4428 -0.1221 0.036 Uiso 1 1 calc R . .
C27 C 0.1116(4) 0.4569(4) -0.2729(4) 0.0394(11) Uani 1 1 d . . .
H27A H 0.1010 0.5404 -0.3026 0.047 Uiso 1 1 calc R . .
C28 C 0.1089(4) 0.3941(5) -0.3363(4) 0.0468(13) Uani 1 1 d . . .
H28A H 0.0959 0.4342 -0.4095 0.056 Uiso 1 1 calc R . .
C29 C 0.1252(4) 0.2722(5) -0.2940(4) 0.0448(12) Uani 1 1 d . . .
H29A H 0.1242 0.2291 -0.3384 0.054 Uiso 1 1 calc R . .
C30 C 0.1430(3) 0.2134(4) -0.1865(3) 0.0329(10) Uani 1 1 d . . .
H30A H 0.1539 0.1299 -0.1573 0.039 Uiso 1 1 calc R . .
C31 C 0.1978(3) 0.0486(3) 0.0398(3) 0.0235(9) Uani 1 1 d . . .
C32 C 0.2992(3) 0.0119(4) -0.0070(3) 0.0272(9) Uani 1 1 d . . .
H32A H 0.3526 0.0668 -0.0455 0.033 Uiso 1 1 calc R . .
C33 C 0.3225(3) -0.1040(4) 0.0021(3) 0.0311(10) Uani 1 1 d . . .
H33A H 0.3915 -0.1284 -0.0306 0.037 Uiso 1 1 calc R . .
C34 C 0.2457(4) -0.1838(4) 0.0587(4) 0.0387(11) Uani 1 1 d . . .
H34A H 0.2618 -0.2635 0.0655 0.046 Uiso 1 1 calc R . .
C35 C 0.1450(4) -0.1483(4) 0.1057(5) 0.0506(14) Uani 1 1 d . . .
H35A H 0.0925 -0.2042 0.1449 0.061 Uiso 1 1 calc R . .
C36 C 0.1197(4) -0.0328(4) 0.0963(4) 0.0398(11) Uani 1 1 d . . .
H36A H 0.0499 -0.0088 0.1280 0.048 Uiso 1 1 calc R . .
N1 N 0.4717(2) 0.3017(3) 0.0799(2) 0.0206(7) Uani 1 1 d . . .
N2 N 0.5442(3) 0.3678(3) -0.0081(3) 0.0245(7) Uani 1 1 d . . .
N3 N 0.3006(3) 0.0925(3) 0.3934(3) 0.0249(7) Uani 1 1 d . . .
N4 N 0.5589(3) 0.4659(3) -0.1951(3) 0.0293(8) Uani 1 1 d . . .
H4N H 0.5157 0.4956 -0.2489 0.044 Uiso 1 1 d R . .
O1 O 0.2968(2) 0.1485(2) 0.2166(2) 0.0265(6) Uani 1 1 d . . .
O2 O 0.4647(3) 0.0558(3) 0.7625(2) 0.0414(8) Uani 1 1 d . . .
C50 C 0.3783(9) 0.5246(6) 0.5967(7) 0.0268(5) Uani 0.572(9) 1 d PD A 1
C51 C 0.3897(7) 0.3986(6) 0.6040(8) 0.0268(5) Uani 0.572(9) 1 d PD A 1
H51A H 0.4674 0.3760 0.5822 0.040 Uiso 0.572(9) 1 calc PR A 1
H51B H 0.3421 0.3914 0.5559 0.040 Uiso 0.572(9) 1 calc PR A 1
H51C H 0.3670 0.3468 0.6785 0.040 Uiso 0.572(9) 1 calc PR A 1
C52 C 0.3029(15) 0.5893(14) 0.5140(13) 0.0268(5) Uani 0.572(9) 1 d PD A 1
H52A H 0.2796 0.6676 0.5159 0.040 Uiso 0.572(9) 1 calc PR A 1
H52B H 0.2373 0.5462 0.5288 0.040 Uiso 0.572(9) 1 calc PR A 1
H52C H 0.3419 0.5971 0.4424 0.040 Uiso 0.572(9) 1 calc PR A 1
O53 O 0.4205(6) 0.5761(8) 0.6314(6) 0.0268(5) Uani 0.572(9) 1 d PD A 1
C50A C 0.3664(11) 0.5331(8) 0.5775(9) 0.0268(5) Uani 0.428(9) 1 d PD A 2
C51A C 0.4154(9) 0.4063(8) 0.6102(10) 0.0268(5) Uani 0.428(9) 1 d PD A 2
H51D H 0.4223 0.3816 0.5487 0.040 Uiso 0.428(9) 1 calc PR A 2
H51E H 0.3665 0.3561 0.6705 0.040 Uiso 0.428(9) 1 calc PR A 2
H51F H 0.4891 0.3991 0.6325 0.040 Uiso 0.428(9) 1 calc PR A 2
C52A C 0.4079(13) 0.5789(15) 0.6467(11) 0.0268(5) Uani 0.428(9) 1 d PD A 2
H52D H 0.3560 0.6438 0.6550 0.040 Uiso 0.428(9) 1 calc PR A 2
H52E H 0.4811 0.6074 0.6139 0.040 Uiso 0.428(9) 1 calc PR A 2
H52F H 0.4145 0.5163 0.7177 0.040 Uiso 0.428(9) 1 calc PR A 2
O53A O 0.3007(13) 0.5862(12) 0.5237(11) 0.0268(5) Uani 0.428(9) 1 d PD A 2
C60 C 0.1598(7) 0.8586(6) 0.4409(7) 0.0268(5) Uani 0.506(8) 1 d PD B 3
C61 C 0.0685(7) 0.7808(7) 0.4540(8) 0.0268(5) Uani 0.506(8) 1 d PD B 3
H61A H 0.0611 0.7797 0.3835 0.040 Uiso 0.506(8) 1 calc PR B 3
H61B H -0.0022 0.8122 0.4831 0.040 Uiso 0.506(8) 1 calc PR B 3
H61C H 0.0881 0.7007 0.5036 0.040 Uiso 0.506(8) 1 calc PR B 3
C62 C 0.2545(11) 0.7929(12) 0.5012(11) 0.0268(5) Uani 0.506(8) 1 d PD B 3
H62A H 0.3198 0.8380 0.4721 0.040 Uiso 0.506(8) 1 calc PR B 3
H62B H 0.2716 0.7166 0.4935 0.040 Uiso 0.506(8) 1 calc PR B 3
H62C H 0.2346 0.7805 0.5777 0.040 Uiso 0.506(8) 1 calc PR B 3
O63 O 0.1407(8) 0.9582(7) 0.4201(7) 0.0268(5) Uani 0.506(8) 1 d PD B 3
C60A C 0.1687(8) 0.8374(7) 0.4613(8) 0.0268(5) Uani 0.494(8) 1 d PD B 4
C61A C 0.1004(7) 0.7709(8) 0.4228(8) 0.0268(5) Uani 0.494(8) 1 d PD B 4
H61D H 0.0797 0.6984 0.4828 0.040 Uiso 0.494(8) 1 calc PR B 4
H61E H 0.1449 0.7512 0.3638 0.040 Uiso 0.494(8) 1 calc PR B 4
H61F H 0.0330 0.8204 0.3972 0.040 Uiso 0.494(8) 1 calc PR B 4
C62A C 0.1296(12) 0.9621(9) 0.4319(12) 0.0268(5) Uani 0.494(8) 1 d PD B 4
H62D H 0.1897 1.0055 0.4330 0.040 Uiso 0.494(8) 1 calc PR B 4
H62E H 0.0659 0.9709 0.4836 0.040 Uiso 0.494(8) 1 calc PR B 4
H62F H 0.1069 0.9933 0.3592 0.040 Uiso 0.494(8) 1 calc PR B 4
O63A O 0.2545(8) 0.8012(8) 0.4856(7) 0.0268(5) Uani 0.494(8) 1 d PD B 4

loop_
_atom_site_aniso_label
_atom_site_aniso_U_11
_atom_site_aniso_U_22
_atom_site_aniso_U_33
_atom_site_aniso_U_23
_atom_site_aniso_U_13
_atom_site_aniso_U_12
Pd1 0.02083(17) 0.02278(18) 0.01945(18) -0.00934(14) -0.00474(12) -0.00203(11)
S1 0.0292(6) 0.0432(6) 0.0204(5) -0.0081(5) -0.0048(4) -0.0126(5)
P1 0.0207(5) 0.0240(5) 0.0198(5) -0.0096(5) -0.0046(4) -0.0017(4)
C1 0.022(2) 0.025(2) 0.028(2) -0.012(2) -0.0063(17) -0.0018(16)
C2 0.027(2) 0.022(2) 0.022(2) -0.0104(19) -0.0053(17) 0.0013(16)
C3 0.024(2) 0.023(2) 0.024(2) -0.0071(19) -0.0062(17) 0.0025(16)
C4 0.026(2) 0.025(2) 0.024(2) -0.0075(19) -0.0058(17) 0.0017(17)
C5 0.031(2) 0.021(2) 0.022(2) -0.0079(19) -0.0085(18) 0.0036(17)
C6 0.027(2) 0.027(2) 0.026(2) -0.012(2) -0.0064(18) -0.0015(17)
C7 0.027(2) 0.032(2) 0.028(2) -0.011(2) -0.0031(18) 0.0004(18)
C8 0.037(2) 0.038(2) 0.024(2) -0.010(2) -0.0020(19) 0.001(2)
C9 0.039(3) 0.032(2) 0.023(2) -0.012(2) -0.0113(19) 0.0082(19)
C10 0.033(2) 0.027(2) 0.027(2) -0.012(2) -0.0107(19) 0.0014(18)
C11 0.056(3) 0.046(3) 0.030(3) -0.016(2) -0.018(2) 0.001(2)
C12 0.025(2) 0.026(2) 0.026(2) -0.011(2) -0.0024(18) -0.0028(17)
C13 0.026(2) 0.023(2) 0.028(2) -0.0061(19) -0.0026(18) -0.0017(17)
C14 0.027(2) 0.021(2) 0.028(2) -0.0062(19) -0.0041(18) 0.0001(17)
C15 0.025(2) 0.028(2) 0.047(3) -0.018(2) -0.010(2) 0.0032(18)
C16 0.026(2) 0.030(2) 0.047(3) -0.014(2) 0.003(2) -0.0014(18)
C17 0.038(3) 0.040(3) 0.033(3) -0.010(2) 0.006(2) -0.006(2)
C18 0.037(3) 0.037(3) 0.030(2) -0.010(2) -0.004(2) -0.005(2)
C19 0.024(2) 0.026(2) 0.024(2) -0.0126(19) -0.0030(17) -0.0050(17)
C20 0.030(2) 0.039(2) 0.028(2) -0.011(2) -0.0051(19) -0.0009(19)
C21 0.024(2) 0.045(3) 0.045(3) -0.018(2) -0.005(2) 0.005(2)
C22 0.031(2) 0.049(3) 0.035(3) -0.022(2) 0.005(2) -0.010(2)
C23 0.032(2) 0.055(3) 0.024(2) -0.015(2) -0.0016(19) -0.015(2)
C24 0.025(2) 0.042(3) 0.028(2) -0.014(2) -0.0047(18) -0.0075(19)
C25 0.019(2) 0.037(2) 0.024(2) -0.011(2) -0.0042(17) -0.0009(17)
C26 0.026(2) 0.034(2) 0.026(2) -0.009(2) -0.0039(18) 0.0021(18)
C27 0.037(3) 0.040(3) 0.031(3) -0.006(2) -0.004(2) 0.005(2)
C28 0.043(3) 0.062(3) 0.026(2) -0.006(3) -0.016(2) 0.006(2)
C29 0.046(3) 0.064(3) 0.029(3) -0.020(3) -0.014(2) -0.002(2)
C30 0.033(2) 0.041(3) 0.030(2) -0.017(2) -0.0088(19) -0.0025(19)
C31 0.024(2) 0.025(2) 0.024(2) -0.0089(19) -0.0092(17) -0.0010(16)
C32 0.030(2) 0.030(2) 0.024(2) -0.012(2) -0.0027(18) -0.0059(18)
C33 0.031(2) 0.034(2) 0.033(2) -0.018(2) -0.0095(19) 0.0039(19)
C34 0.039(3) 0.029(2) 0.054(3) -0.022(2) -0.009(2) -0.001(2)
C35 0.038(3) 0.031(3) 0.083(4) -0.023(3) 0.006(3) -0.014(2)
C36 0.028(2) 0.035(3) 0.058(3) -0.022(3) 0.005(2) -0.010(2)
N1 0.0217(16) 0.0192(16) 0.0196(17) -0.0063(15) -0.0006(14) -0.0031(13)
N2 0.0253(17) 0.0274(18) 0.0232(18) -0.0113(16) -0.0052(15) -0.0017(14)
N3 0.0276(18) 0.0263(18) 0.0188(18) -0.0058(16) -0.0060(14) 0.0000(14)
N4 0.0287(19) 0.035(2) 0.0233(18) -0.0057(17) -0.0062(15) -0.0099(15)
O1 0.0262(15) 0.0298(15) 0.0246(15) -0.0080(13) -0.0085(12) -0.0063(12)
O2 0.0494(19) 0.054(2) 0.0222(16) -0.0135(16) -0.0105(14) -0.0029(16)
C50 0.0296(9) 0.0302(8) 0.0179(12) -0.0036(7) -0.0066(7) -0.0055(6)
C51 0.0296(9) 0.0302(8) 0.0179(12) -0.0036(7) -0.0066(7) -0.0055(6)
C52 0.0296(9) 0.0302(8) 0.0179(12) -0.0036(7) -0.0066(7) -0.0055(6)
O53 0.0296(9) 0.0302(8) 0.0179(12) -0.0036(7) -0.0066(7) -0.0055(6)
C50A 0.0296(9) 0.0302(8) 0.0179(12) -0.0036(7) -0.0066(7) -0.0055(6)
C51A 0.0296(9) 0.0302(8) 0.0179(12) -0.0036(7) -0.0066(7) -0.0055(6)
C52A 0.0296(9) 0.0302(8) 0.0179(12) -0.0036(7) -0.0066(7) -0.0055(6)
O53A 0.0296(9) 0.0302(8) 0.0179(12) -0.0036(7) -0.0066(7) -0.0055(6)
C60 0.0296(9) 0.0302(8) 0.0179(12) -0.0036(7) -0.0066(7) -0.0055(6)
C61 0.0296(9) 0.0302(8) 0.0179(12) -0.0036(7) -0.0066(7) -0.0055(6)
C62 0.0296(9) 0.0302(8) 0.0179(12) -0.0036(7) -0.0066(7) -0.0055(6)
O63 0.0296(9) 0.0302(8) 0.0179(12) -0.0036(7) -0.0066(7) -0.0055(6)
C60A 0.0296(9) 0.0302(8) 0.0179(12) -0.0036(7) -0.0066(7) -0.0055(6)
C61A 0.0296(9) 0.0302(8) 0.0179(12) -0.0036(7) -0.0066(7) -0.0055(6)
C62A 0.0296(9) 0.0302(8) 0.0179(12) -0.0036(7) -0.0066(7) -0.0055(6)
O63A 0.0296(9) 0.0302(8) 0.0179(12) -0.0036(7) -0.0066(7) -0.0055(6)

loop_
_atom_type_symbol
_atom_type_description
_atom_type_scat_dispersion_real
_atom_type_scat_dispersion_imag
_atom_type_scat_source
C C 0.0181 0.0091 'International Tables Vol C Tables 4.2.6.8 and 6.1.1.4'
H H 0.0000 0.0000 'International Tables Vol C Tables 4.2.6.8 and 6.1.1.4'
N N 0.0311 0.0180 'International Tables Vol C Tables 4.2.6.8 and 6.1.1.4'
O O 0.0492 0.0322 'International Tables Vol C Tables 4.2.6.8 and 6.1.1.4'
P P 0.2955 0.4335 'International Tables Vol C Tables 4.2.6.8 and 6.1.1.4'
S S 0.3331 0.5567 'International Tables Vol C Tables 4.2.6.8 and 6.1.1.4'
Pd Pd 0.1215 3.9337 'International Tables Vol C Tables 4.2.6.8 and 6.1.1.4'

loop_
_geom_angle_atom_site_label_1
_geom_angle_atom_site_label_2
_geom_angle_atom_site_label_3
_geom_angle
N1 Pd1 O1 92.43(11)
N1 Pd1 S1 84.07(9)
O1 Pd1 S1 176.16(7)
N1 Pd1 P1 175.23(9)
O1 Pd1 P1 91.11(7)
S1 Pd1 P1 92.30(4)
C12 S1 Pd1 97.02(14)
C31 P1 C19 107.18(18)
C31 P1 C25 104.86(19)
C19 P1 C25 106.15(18)
C31 P1 Pd1 107.34(12)
C19 P1 Pd1 115.38(12)
C25 P1 Pd1 115.19(14)
N1 C1 C2 126.6(3)
N1 C1 H1A 116.7
C2 C1 H1A 116.7
C6 C2 C3 118.4(4)
C6 C2 C1 117.3(4)
C3 C2 C1 124.3(4)
O1 C3 N3 115.5(3)
O1 C3 C2 126.4(4)
N3 C3 C2 118.1(4)
N3 C4 C5 119.8(4)
N3 C4 C7 120.1(4)
C5 C4 C7 120.1(4)
C4 C5 C6 117.7(4)
C4 C5 C10 119.8(4)
C6 C5 C10 122.5(4)
C2 C6 C5 122.5(4)
C2 C6 H6A 118.8
C5 C6 H6A 118.8
C8 C7 C4 119.5(4)
C8 C7 H7A 120.3
C4 C7 H7A 120.3
C7 C8 C9 120.9(4)
C7 C8 H8A 119.5
C9 C8 H8A 119.5
C10 C9 O2 124.9(4)
C10 C9 C8 120.5(4)
O2 C9 C8 114.6(4)
C9 C10 C5 119.2(4)
C9 C10 H10A 120.4
C5 C10 H10A 120.4
O2 C11 H11A 109.5
O2 C11 H11B 109.5
H11A C11 H11B 109.5
O2 C11 H11C 109.5
H11A C11 H11C 109.5
H11B C11 H11C 109.5
N2 C12 N4 122.3(4)
N2 C12 S1 125.5(3)
N4 C12 S1 112.2(3)
C14 C13 C18 119.9(4)
C14 C13 N4 124.9(4)
C18 C13 N4 115.2(4)
C13 C14 C15 119.3(4)
C13 C14 H14A 120.4
C15 C14 H14A 120.4
C16 C15 C14 121.1(4)
C16 C15 H15A 119.5
C14 C15 H15A 119.5
C17 C16 C15 119.4(4)
C17 C16 H16A 120.3
C15 C16 H16A 120.3
C16 C17 C18 120.6(4)
C16 C17 H17A 119.7
C18 C17 H17A 119.7
C17 C18 C13 119.8(4)
C17 C18 H18A 120.1
C13 C18 H18A 120.1
C20 C19 C24 119.2(4)
C20 C19 P1 122.9(3)
C24 C19 P1 117.9(3)
C19 C20 C21 119.7(4)
C19 C20 H20A 120.1
C21 C20 H20A 120.1
C22 C21 C20 121.1(4)
C22 C21 H21A 119.5
C20 C21 H21A 119.5
C21 C22 C23 119.2(4)
C21 C22 H22A 120.4
C23 C22 H22A 120.4
C24 C23 C22 120.2(4)
C24 C23 H23A 119.9
C22 C23 H23A 119.9
C23 C24 C19 120.6(4)
C23 C24 H24A 119.7
C19 C24 H24A 119.7
C30 C25 C26 119.6(4)
C30 C25 P1 121.6(3)
C26 C25 P1 118.8(3)
C27 C26 C25 120.0(4)
C27 C26 H26A 120.0
C25 C26 H26A 120.0
C28 C27 C26 120.2(4)
C28 C27 H27A 119.9
C26 C27 H27A 119.9
C27 C28 C29 120.4(4)
C27 C28 H28A 119.8
C29 C28 H28A 119.8
C28 C29 C30 119.8(5)
C28 C29 H29A 120.1
C30 C29 H29A 120.1
C25 C30 C29 120.0(4)
C25 C30 H30A 120.0
C29 C30 H30A 120.0
C32 C31 C36 119.4(4)
C32 C31 P1 116.9(3)
C36 C31 P1 123.6(3)
C33 C32 C31 120.4(4)
C33 C32 H32A 119.8
C31 C32 H32A 119.8
C34 C33 C32 119.9(4)
C34 C33 H33A 120.1
C32 C33 H33A 120.1
C33 C34 C35 120.1(4)
C33 C34 H34A 119.9
C35 C34 H34A 119.9
C36 C35 C34 120.8(4)
C36 C35 H35A 119.6
C34 C35 H35A 119.6
C35 C36 C31 119.3(4)
C35 C36 H36A 120.3
C31 C36 H36A 120.3
C1 N1 N2 114.6(3)
C1 N1 Pd1 124.4(3)
N2 N1 Pd1 121.0(2)
C12 N2 N1 112.0(3)
C3 N3 C4 123.5(3)
C12 N4 C13 130.5(3)
C12 N4 H4N 112.8
C13 N4 H4N 115.5
C3 O1 Pd1 123.8(2)
C9 O2 C11 117.2(3)
O53 C50 C52 119.0(5)
O53 C50 C51 135.1(7)
C52 C50 C51 105.4(8)
O53A C50A C52A 120.9(7)
O53A C50A C51A 133.0(9)
C52A C50A C51A 105.4(9)
C50A C51A H51D 109.5
C50A C51A H51E 109.5
H51D C51A H51E 109.5
C50A C51A H51F 109.5
H51D C51A H51F 109.5
H51E C51A H51F 109.5
C50A C52A H52D 109.5
C50A C52A H52E 109.5
H52D C52A H52E 109.5
C50A C52A H52F 109.5
H52D C52A H52F 109.5
H52E C52A H52F 109.5
O63 C60 C62 120.9(6)
O63 C60 C61 121.3(9)
C62 C60 C61 112.8(8)
O63A C60A C62A 122.4(6)
O63A C60A C61A 121.6(9)
C62A C60A C61A 113.3(8)

loop_
_geom_bond_atom_site_label_1
_geom_bond_atom_site_label_2
_geom_bond_distance
Pd1 N1 2.040(3)
Pd1 O1 2.053(3)
Pd1 S1 2.2167(10)
Pd1 P1 2.2838(10)
S1 C12 1.762(4)
P1 C31 1.812(4)
P1 C19 1.821(4)
P1 C25 1.826(4)
C1 N1 1.288(5)
C1 C2 1.448(6)
C1 H1A 0.9500
C2 C6 1.379(5)
C2 C3 1.447(6)
C3 O1 1.282(5)
C3 N3 1.349(5)
C4 N3 1.381(5)
C4 C5 1.398(6)
C4 C7 1.404(6)
C5 C6 1.406(6)
C5 C10 1.420(6)
C6 H6A 0.9500
C7 C8 1.369(6)
C7 H7A 0.9500
C8 C9 1.409(6)
C8 H8A 0.9500
C9 C10 1.372(6)
C9 O2 1.373(5)
C10 H10A 0.9500
C11 O2 1.425(6)
C11 H11A 0.9800
C11 H11B 0.9800
C11 H11C 0.9800
C12 N2 1.301(5)
C12 N4 1.361(5)
C13 C14 1.385(6)
C13 C18 1.394(6)
C13 N4 1.413(5)
C14 C15 1.389(6)
C14 H14A 0.9500
C15 C16 1.380(7)
C15 H15A 0.9500
C16 C17 1.377(7)
C16 H16A 0.9500
C17 C18 1.386(6)
C17 H17A 0.9500
C18 H18A 0.9500
C19 C20 1.386(6)
C19 C24 1.393(6)
C20 C21 1.391(6)
C20 H20A 0.9500
C21 C22 1.380(7)
C21 H21A 0.9500
C22 C23 1.386(6)
C22 H22A 0.9500
C23 C24 1.383(6)
C23 H23A 0.9500
C24 H24A 0.9500
C25 C30 1.386(6)
C25 C26 1.397(6)
C26 C27 1.386(6)
C26 H26A 0.9500
C27 C28 1.373(7)
C27 H27A 0.9500
C28 C29 1.388(7)
C28 H28A 0.9500
C29 C30 1.391(6)
C29 H29A 0.9500
C30 H30A 0.9500
C31 C32 1.393(6)
C31 C36 1.397(6)
C32 C33 1.384(6)
C32 H32A 0.9500
C33 C34 1.374(6)
C33 H33A 0.9500
C34 C35 1.382(7)
C34 H34A 0.9500
C35 C36 1.381(6)
C35 H35A 0.9500
C36 H36A 0.9500
N1 N2 1.405(4)
N4 H4N 0.9000
C50 O53 1.144(4)
C50 C52 1.477(5)
C50 C51 1.514(4)
C51 H51A 0.9800
C51 H51B 0.9800
C51 H51C 0.9800
C52 H52A 0.9800
C52 H52B 0.9800
C52 H52C 0.9800
C50A O53A 1.132(6)
C50A C52A 1.456(7)
C50A C51A 1.516(6)
C51A H51D 0.9800
C51A H51E 0.9800
C51A H51F 0.9800
C52A H52D 0.9800
C52A H52E 0.9800
C52A H52F 0.9800
C60 O63 1.150(4)
C60 C62 1.482(5)
C60 C61 1.525(4)
C61 H61A 0.9800
C61 H61B 0.9800
C61 H61C 0.9800
C62 H62A 0.9800
C62 H62B 0.9800
C62 H62C 0.9800
C60A O63A 1.129(6)
C60A C62A 1.465(6)
C60A C61A 1.529(6)
C61A H61D 0.9800
C61A H61E 0.9800
C61A H61F 0.9800
C62A H62D 0.9800
C62A H62E 0.9800
C62A H62F 0.9800

loop_
_geom_torsion_atom_site_label_1
_geom_torsion_atom_site_label_2
_geom_torsion_atom_site_label_3
_geom_torsion_atom_site_label_4
_geom_torsion
N1 Pd1 S1 C12 4.45(16)
O1 Pd1 S1 C12 -20.2(12)
P1 Pd1 S1 C12 -172.45(14)
N1 Pd1 P1 C31 72.3(11)
O1 Pd1 P1 C31 -65.64(16)
S1 Pd1 P1 C31 112.57(14)
N1 Pd1 P1 C19 -168.4(11)
O1 Pd1 P1 C19 53.74(16)
S1 Pd1 P1 C19 -128.05(14)
N1 Pd1 P1 C25 -44.1(11)
O1 Pd1 P1 C25 178.02(16)
S1 Pd1 P1 C25 -3.77(15)
N1 C1 C2 C6 -172.8(4)
N1 C1 C2 C3 8.1(6)
C6 C2 C3 O1 -177.8(4)
C1 C2 C3 O1 1.3(6)
C6 C2 C3 N3 0.3(5)
C1 C2 C3 N3 179.4(3)
N3 C4 C5 C6 -0.1(6)
C7 C4 C5 C6 179.8(4)
N3 C4 C5 C10 -178.8(3)
C7 C4 C5 C10 1.1(6)
C3 C2 C6 C5 -2.4(6)
C1 C2 C6 C5 178.4(3)
C4 C5 C6 C2 2.3(6)
C10 C5 C6 C2 -179.0(4)
N3 C4 C7 C8 178.9(4)
C5 C4 C7 C8 -1.0(6)
C4 C7 C8 C9 0.4(6)
C7 C8 C9 C10 0.0(6)
C7 C8 C9 O2 -178.4(4)
O2 C9 C10 C5 178.3(4)
C8 C9 C10 C5 0.1(6)
C4 C5 C10 C9 -0.6(6)
C6 C5 C10 C9 -179.3(4)
Pd1 S1 C12 N2 -3.8(4)
Pd1 S1 C12 N4 175.1(3)
C18 C13 C14 C15 1.4(6)
N4 C13 C14 C15 -175.3(4)
C13 C14 C15 C16 1.1(6)
C14 C15 C16 C17 -2.4(6)
C15 C16 C17 C18 1.2(7)
C16 C17 C18 C13 1.2(7)
C14 C13 C18 C17 -2.5(6)
N4 C13 C18 C17 174.5(4)
C31 P1 C19 C20 -121.4(3)
C25 P1 C19 C20 -9.7(4)
Pd1 P1 C19 C20 119.2(3)
C31 P1 C19 C24 61.1(4)
C25 P1 C19 C24 172.7(3)
Pd1 P1 C19 C24 -58.4(3)
C24 C19 C20 C21 0.7(6)
P1 C19 C20 C21 -176.8(3)
C19 C20 C21 C22 -1.1(7)
C20 C21 C22 C23 0.4(7)
C21 C22 C23 C24 0.9(7)
C22 C23 C24 C19 -1.3(7)
C20 C19 C24 C23 0.5(6)
P1 C19 C24 C23 178.2(3)
C31 P1 C25 C30 1.4(4)
C19 P1 C25 C30 -111.9(3)
Pd1 P1 C25 C30 119.1(3)
C31 P1 C25 C26 -175.9(3)
C19 P1 C25 C26 70.8(3)
Pd1 P1 C25 C26 -58.2(3)
C30 C25 C26 C27 0.5(6)
P1 C25 C26 C27 177.9(3)
C25 C26 C27 C28 0.0(7)
C26 C27 C28 C29 -0.6(7)
C27 C28 C29 C30 0.7(7)
C26 C25 C30 C29 -0.4(6)
P1 C25 C30 C29 -177.7(3)
C28 C29 C30 C25 -0.2(7)
C19 P1 C31 C32 -173.3(3)
C25 P1 C31 C32 74.2(3)
Pd1 P1 C31 C32 -48.8(3)
C19 P1 C31 C36 9.3(4)
C25 P1 C31 C36 -103.2(4)
Pd1 P1 C31 C36 133.8(3)
C36 C31 C32 C33 0.0(6)
P1 C31 C32 C33 -177.5(3)
C31 C32 C33 C34 -0.6(6)
C32 C33 C34 C35 0.5(7)
C33 C34 C35 C36 0.3(8)
C34 C35 C36 C31 -0.9(8)
C32 C31 C36 C35 0.7(7)
P1 C31 C36 C35 178.1(4)
C2 C1 N1 N2 178.6(3)
C2 C1 N1 Pd1 -1.7(6)
O1 Pd1 N1 C1 -7.7(3)
S1 Pd1 N1 C1 173.9(3)
P1 Pd1 N1 C1 -145.6(9)
O1 Pd1 N1 N2 172.0(3)
S1 Pd1 N1 N2 -6.4(2)
P1 Pd1 N1 N2 34.1(12)
N4 C12 N2 N1 -179.2(3)
S1 C12 N2 N1 -0.5(5)
C1 N1 N2 C12 -174.8(3)
Pd1 N1 N2 C12 5.5(4)
O1 C3 N3 C4 -179.8(3)
C2 C3 N3 C4 1.9(5)
C5 C4 N3 C3 -2.0(6)
C7 C4 N3 C3 178.1(4)
N2 C12 N4 C13 -1.6(7)
S1 C12 N4 C13 179.5(3)
C14 C13 N4 C12 -12.4(7)
C18 C13 N4 C12 170.8(4)
N3 C3 O1 Pd1 167.1(2)
C2 C3 O1 Pd1 -14.7(5)
N1 Pd1 O1 C3 15.6(3)
S1 Pd1 O1 C3 40.1(14)
P1 Pd1 O1 C3 -167.6(3)
C10 C9 O2 C11 3.4(6)
C8 C9 O2 C11 -178.3(4)
